data_7043998
loop_
_publ_author_name
'Hou, Hongwei'
'Honghong, Li'
'Han, Yanbing'
'Shao, Chao Zhi'
'Na, Li'
'Huang, Chao'

_publ_section_title
;
 Water-stable Eu-MOFs fluorescent sensors for trivalent metal ions and the
 nitrobenzene
;
_journal_name_full 'Dalton Trans.'
_journal_paper_doi 10.1039/C7DT02590D
_journal_year 2017
_chemical_formula_moiety 'C68 H38 Eu3 N8 O20, 2(H2 O), O'
_chemical_formula_sum 'C68 H44 Eu3 N8 O23'
_chemical_formula_weight 1795.01
_space_group_crystal_system triclinic
_space_group_IT_number 2
_space_group_name_Hall '-P 1'
_space_group_name_H-M_alt 'P -1'
_symmetry_space_group_name_Hall '-P 1'
_symmetry_space_group_name_H-M 'P -1'
_atom_sites_solution_hydrogens mixed
_atom_sites_solution_primary dual
_audit_creation_date 2017-08-04
_audit_creation_method
;
Olex2 1.2-beta
(compiled 2017.07.20 svn.r3457 for OlexSys, GUI svn.r5370)
;
_audit_update_record
;
2017-08-07 deposited with the CCDC.
2017-08-21 downloaded from the CCDC.
;
_cell_angle_alpha 74.463(10)
_cell_angle_beta 84.520(11)
_cell_angle_gamma 85.333(12)
_cell_formula_units_Z 2
_cell_length_a 10.944(3)
_cell_length_b 17.123(5)
_cell_length_c 18.936(5)
_cell_measurement_reflns_used 8886
_cell_measurement_temperature 295(2)
_cell_measurement_theta_max 27.57
_cell_measurement_theta_min 2.23
_cell_volume 3397.4(16)
_computing_cell_refinement 'SAINT v8.37A (Bruker, 2015)'
_computing_data_reduction 'SAINT v8.37A (Bruker, 2015)'
_computing_molecular_graphics 'Olex2 (Dolomanov et al., 2009)'
_computing_publication_material 'Olex2 (Dolomanov et al., 2009)'
_computing_structure_refinement 'ShelXL (Sheldrick, 2015)'
_computing_structure_solution 'ShelXT (Sheldrick, 2015)'
_diffrn_ambient_temperature 295.16
_diffrn_measured_fraction_theta_full 0.996
_diffrn_measured_fraction_theta_max 0.986
_diffrn_measurement_device_type 'Bruker APEX-II CCD'
_diffrn_measurement_method '\f and \w scans'
_diffrn_radiation_type MoK\a
_diffrn_radiation_wavelength 0.71073
_diffrn_reflns_av_R_equivalents 0.000
_diffrn_reflns_av_unetI/netI 0.0482
_diffrn_reflns_Laue_measured_fraction_full 0.996
_diffrn_reflns_Laue_measured_fraction_max 0.986
_diffrn_reflns_limit_h_max 14
_diffrn_reflns_limit_h_min -14
_diffrn_reflns_limit_k_max 22
_diffrn_reflns_limit_k_min -21
_diffrn_reflns_limit_l_max 14
_diffrn_reflns_limit_l_min 0
_diffrn_reflns_number 15654
_diffrn_reflns_point_group_measured_fraction_full 0.996
_diffrn_reflns_point_group_measured_fraction_max 0.986
_diffrn_reflns_theta_full 25.242
_diffrn_reflns_theta_max 27.661
_diffrn_reflns_theta_min 2.256
_diffrn_standards_number 0
_exptl_absorpt_coefficient_mu 2.824
_exptl_absorpt_correction_T_max 0.7456
_exptl_absorpt_correction_T_min 0.5378
_exptl_absorpt_correction_type multi-scan
_exptl_absorpt_process_details
;
SADABS-2016/2 (Bruker,2016/2) was used for absorption correction.
wR2(int) was 0.1088 before and 0.0526 after correction.
The Ratio of minimum to maximum transmission is 0.7213.
The \l/2 correction factor is Not present.
;
_exptl_crystal_colour colourless
_exptl_crystal_density_diffrn 1.788
_exptl_crystal_description block
_exptl_crystal_F_000 1794
_exptl_crystal_size_max 0.18
_exptl_crystal_size_mid 0.16
_exptl_crystal_size_min 0.15
_platon_squeeze_details
;
;
_refine_diff_density_max 2.382
_refine_diff_density_min -1.536
_refine_diff_density_rms 0.132
_refine_ls_extinction_method none
_refine_ls_goodness_of_fit_ref 1.027
_refine_ls_hydrogen_treatment mixed
_refine_ls_matrix_type full
_refine_ls_number_parameters 923
_refine_ls_number_reflns 15654
_refine_ls_number_restraints 7
_refine_ls_restrained_S_all 1.038
_refine_ls_R_factor_all 0.0482
_refine_ls_R_factor_gt 0.0344
_refine_ls_shift/su_max 0.002
_refine_ls_shift/su_mean 0.000
_refine_ls_structure_factor_coef Fsqd
_refine_ls_weighting_details 'w=1/[\s^2^(Fo^2^)+(0.0282P)^2^+9.0297P] where P=(Fo^2^+2Fc^2^)/3'
_refine_ls_weighting_scheme calc
_refine_ls_wR_factor_gt 0.0737
_refine_ls_wR_factor_ref 0.0769
_reflns_Friedel_coverage 0.000
_reflns_number_gt 13093
_reflns_number_total 15654
_reflns_threshold_expression 'I > 2\s(I)'
_cod_data_source_file c7dt02590d2.cif
_cod_data_source_block 2
_cod_original_cell_volume 3397.5(16)
_cod_database_code 7043998
_shelx_shelxl_version_number 2016/6
_shelx_space_group_comment
;
The symmetry employed for this shelxl refinement is uniquely defined
by the following loop, which should always be used as a source of
symmetry information in preference to the above space-group names.
They are only intended as comments.
;
_exptl_absorpt_special_details 'SADABS(Bruker 2000)'
_olex2_refinement_description
;
1. Fixed Uiso
 At 1.2 times of:
  All C(H) groups, All N(H) groups
 At 1.5 times of:
  All O(H,H) groups
2. Restrained distances
 O14-O21
 3.2 with sigma of 0.01
3. Uiso/Uaniso restraints and constraints
Uanis(O21) \\sim Ueq: with sigma of 0.01 and sigma for terminal atoms of 0.02
4.a Free rotating group:
 O19(H19A,H19B,O20,H20A,H20B)
4.b Aromatic/amide H refined with riding coordinates:
 N2(H2), N8(H8), C1(H1), C3(H3), C5(H5A), C10(H10), C11(H11), C13(H13),
 C14(H14), C16(H16), C17(H17), C18(H18), C20(H20), C22(H22), C27(H27), C28(H28),
  C30(H30), C31(H31), C33(H33), C34(H34), C35(H35), C37(H37), C39(H39),
 C44(H44), C45(H45), C47(H47), C48(H48), C50(H50), C51(H51), C52(H52), C56(H56),
  C61(H61), C62(H62), C64(H64), C65(H65), C67(H67), C68(H68)
;
_olex2_submission_special_instructions 'No special instructions were received'

loop_
_space_group_symop_operation_xyz
'x, y, z'
'-x, -y, -z'

loop_
_atom_site_label
_atom_site_type_symbol
_atom_site_fract_x
_atom_site_fract_y
_atom_site_fract_z
_atom_site_U_iso_or_equiv
_atom_site_adp_type
_atom_site_occupancy
_atom_site_site_symmetry_order
_atom_site_calc_flag
_atom_site_refinement_flags_posn
_atom_site_refinement_flags_adp
Eu1 Eu 0.82390(2) 0.53996(2) 0.00939(2) 0.01187(5) Uani 1 1 d . .
Eu2 Eu 0.49141(2) 0.48287(2) 0.39774(2) 0.01399(5) Uani 1 1 d . .
Eu3 Eu 0.65828(2) 0.32539(2) 0.54307(2) 0.01414(5) Uani 1 1 d . .
O25 O 0.6311(3) 0.56566(19) -0.05011(18) 0.0318(7) Uani 1 1 d . .
O14 O 0.4598(4) 0.3795(2) 0.3303(2) 0.0465(10) Uani 1 1 d D .
O24 O 0.6986(3) 0.42030(19) 0.06774(18) 0.0369(8) Uani 1 1 d . .
O1 O -0.1242(3) 0.3472(2) 0.5183(2) 0.0464(10) Uani 1 1 d . .
O13 O 0.6172(2) 0.46623(15) 0.49761(14) 0.0157(5) Uani 1 1 d . .
O2 O -0.1669(3) 0.23523(18) 0.60262(18) 0.0295(7) Uani 1 1 d . .
O3 O 0.2982(3) 0.41883(18) 0.44445(19) 0.0327(7) Uani 1 1 d . .
O4 O 0.4584(3) 0.34394(16) 0.49226(15) 0.0210(6) Uani 1 1 d . .
O5 O 0.6816(3) 0.45768(19) 0.32347(18) 0.0368(8) Uani 1 1 d . .
O6 O 0.6892(3) 0.3476(2) 0.41522(16) 0.0349(8) Uani 1 1 d . .
O7 O 1.1186(3) 0.36300(16) 0.10561(15) 0.0233(6) Uani 1 1 d . .
O8 O 0.9517(3) 0.44256(16) 0.08357(14) 0.0217(6) Uani 1 1 d . .
O11 O 0.5343(3) 0.25870(17) 0.64580(15) 0.0276(7) Uani 1 1 d . .
O12 O 0.4453(3) 0.38156(17) 0.64047(15) 0.0267(7) Uani 1 1 d . .
O9 O 0.2579(3) 0.32489(15) 0.98124(14) 0.0191(6) Uani 1 1 d . .
O10 O 0.2975(3) 0.42938(16) 0.88730(15) 0.0256(7) Uani 1 1 d . .
O16 O 0.2971(3) 0.6111(2) 0.36327(16) 0.0361(8) Uani 1 1 d . .
O15 O 0.3814(3) 0.54017(19) 0.28848(18) 0.0352(8) Uani 1 1 d . .
O17 O 0.1534(3) 0.54190(17) 0.07346(15) 0.0236(6) Uani 1 1 d . .
O18 O -0.0296(3) 0.61073(16) 0.05873(16) 0.0222(6) Uani 1 1 d . .
N1 N 0.3124(6) -0.2263(3) 0.7795(3) 0.0724(18) Uani 1 1 d . .
N2 N 0.3795(7) -0.2978(3) 0.8059(4) 0.079(2) Uani 1 1 d . .
H2 H 0.350683 -0.343918 0.828364 0.095 Uiso 1 1 calc R .
N3 N 1.2712(4) -0.1208(2) 0.4356(2) 0.0293(9) Uani 1 1 d . .
N4 N 1.3421(4) -0.1811(2) 0.4779(2) 0.0298(9) Uani 1 1 d . .
N5 N 0.4827(4) -0.2394(2) 0.9542(2) 0.0340(10) Uani 1 1 d . .
H5 H 0.542(5) -0.228(3) 0.917(3) 0.042(15) Uiso 1 1 d . .
N6 N 0.4654(4) -0.3176(2) 0.9920(2) 0.0338(9) Uani 1 1 d . .
N7 N 0.0972(4) 1.1478(2) 0.0750(3) 0.0431(11) Uani 1 1 d . .
N8 N 0.0433(5) 1.2230(2) 0.0487(2) 0.0441(11) Uani 1 1 d . .
H8 H 0.084087 1.264827 0.027103 0.053 Uiso 1 1 calc R .
C1 C 0.1297(4) 0.3142(3) 0.5273(3) 0.0280(10) Uani 1 1 d . .
H1 H 0.101725 0.363965 0.497918 0.034 Uiso 1 1 calc R .
C2 C 0.0466(4) 0.2601(3) 0.5686(2) 0.0262(9) Uani 1 1 d . .
C3 C 0.0891(4) 0.1862(3) 0.6102(3) 0.0287(10) Uani 1 1 d . .
H3 H 0.032692 0.150962 0.639075 0.034 Uiso 1 1 calc R .
C4 C 0.2154(4) 0.1617(3) 0.6107(2) 0.0280(10) Uani 1 1 d . .
C5 C 0.2989(4) 0.2185(3) 0.5698(2) 0.0261(9) Uani 1 1 d . .
H5A H 0.382996 0.205336 0.569842 0.031 Uiso 1 1 calc R .
C6 C 0.2554(4) 0.2940(3) 0.5297(2) 0.0251(9) Uani 1 1 d . .
C7 C 0.3429(4) 0.3553(2) 0.4862(2) 0.0219(9) Uani 1 1 d . .
C8 C -0.0903(4) 0.2823(3) 0.5627(2) 0.0271(10) Uani 1 1 d . .
C9 C 0.2615(5) 0.0790(3) 0.6485(3) 0.0322(11) Uani 1 1 d . .
C10 C 0.1802(6) 0.0171(3) 0.6757(4) 0.0630(19) Uani 1 1 d . .
H10 H 0.096188 0.029258 0.672411 0.076 Uiso 1 1 calc R .
C11 C 0.2218(6) -0.0613(4) 0.7073(4) 0.068(2) Uani 1 1 d . .
H11 H 0.165104 -0.100967 0.724779 0.082 Uiso 1 1 calc R .
C12 C 0.3452(5) -0.0828(3) 0.7137(3) 0.0357(11) Uani 1 1 d . .
C13 C 0.4270(5) -0.0224(3) 0.6867(3) 0.0457(13) Uani 1 1 d . .
H13 H 0.510915 -0.034879 0.690172 0.055 Uiso 1 1 calc R .
C14 C 0.3851(5) 0.0570(3) 0.6545(3) 0.0395(12) Uani 1 1 d . .
H14 H 0.442074 0.096436 0.636359 0.047 Uiso 1 1 calc R .
C15 C 0.3898(6) -0.1661(3) 0.7464(3) 0.0425(13) Uani 1 1 d . .
C16 C 0.5075(6) -0.2004(3) 0.7523(3) 0.0531(15) Uani 1 1 d . .
H16 H 0.580151 -0.174587 0.734724 0.064 Uiso 1 1 calc R .
C17 C 0.4958(7) -0.2823(3) 0.7903(3) 0.0538(16) Uani 1 1 d . .
H17 H 0.561243 -0.320241 0.802699 0.065 Uiso 1 1 calc R .
C18 C 0.8654(4) 0.3858(2) 0.2380(2) 0.0190(8) Uani 1 1 d . .
H18 H 0.827036 0.434700 0.213538 0.023 Uiso 1 1 calc R .
C19 C 0.9617(4) 0.3483(2) 0.2017(2) 0.0184(8) Uani 1 1 d . .
C20 C 1.0173(4) 0.2750(2) 0.2392(2) 0.0228(9) Uani 1 1 d . .
H20 H 1.081214 0.250805 0.214979 0.027 Uiso 1 1 calc R .
C21 C 0.9805(4) 0.2363(2) 0.3120(2) 0.0231(9) Uani 1 1 d . .
C22 C 0.8843(4) 0.2756(3) 0.3471(2) 0.0271(10) Uani 1 1 d . .
H22 H 0.858044 0.251680 0.395767 0.033 Uiso 1 1 calc R .
C23 C 0.8284(4) 0.3487(2) 0.3110(2) 0.0207(9) Uani 1 1 d . .
C24 C 0.7259(4) 0.3880(3) 0.3521(2) 0.0237(9) Uani 1 1 d . .
C25 C 1.0133(4) 0.3871(2) 0.1256(2) 0.0159(8) Uani 1 1 d . .
C26 C 1.0489(5) 0.1604(2) 0.3500(2) 0.0277(10) Uani 1 1 d . .
C27 C 1.0720(6) 0.1447(3) 0.4233(3) 0.0518(17) Uani 1 1 d . .
H27 H 1.039596 0.180733 0.450209 0.062 Uiso 1 1 calc R .
C28 C 1.1424(7) 0.0762(3) 0.4576(3) 0.0570(19) Uani 1 1 d . .
H28 H 1.157008 0.067808 0.506720 0.068 Uiso 1 1 calc R .
C29 C 1.1911(5) 0.0206(3) 0.4203(3) 0.0340(11) Uani 1 1 d . .
C30 C 1.1661(5) 0.0349(3) 0.3472(3) 0.0372(12) Uani 1 1 d . .
H30 H 1.196889 -0.002176 0.320931 0.045 Uiso 1 1 calc R .
C31 C 1.0963(5) 0.1032(3) 0.3126(2) 0.0329(11) Uani 1 1 d . .
H31 H 1.080765 0.111059 0.263716 0.039 Uiso 1 1 calc R .
C32 C 1.2662(5) -0.0516(3) 0.4569(2) 0.0338(11) Uani 1 1 d . .
C33 C 1.3409(7) -0.0666(3) 0.5148(3) 0.0577(18) Uani 1 1 d . .
H33 H 1.358662 -0.030454 0.540773 0.069 Uiso 1 1 calc R .
C34 C 1.3840(6) -0.1483(3) 0.5257(3) 0.0484(15) Uani 1 1 d . .
H34 H 1.435513 -0.175597 0.561857 0.058 Uiso 1 1 calc R .
C35 C 0.3745(4) 0.3290(2) 0.7946(2) 0.0212(9) Uani 1 1 d . .
H35 H 0.367422 0.384708 0.773389 0.025 Uiso 1 1 calc R .
C36 C 0.4203(4) 0.2763(2) 0.7525(2) 0.0203(9) Uani 1 1 d . .
C37 C 0.4293(4) 0.1930(2) 0.7847(2) 0.0221(9) Uani 1 1 d . .
H37 H 0.459908 0.158309 0.756089 0.026 Uiso 1 1 calc R .
C38 C 0.3934(4) 0.1603(2) 0.8588(2) 0.0199(9) Uani 1 1 d . .
C39 C 0.3478(4) 0.2148(2) 0.9004(2) 0.0192(8) Uani 1 1 d . .
H39 H 0.323025 0.195015 0.949996 0.023 Uiso 1 1 calc R .
C40 C 0.3397(4) 0.2975(2) 0.8683(2) 0.0181(8) Uani 1 1 d . .
C41 C 0.2963(4) 0.3534(2) 0.9152(2) 0.0155(8) Uani 1 1 d . .
C42 C 0.4685(4) 0.3079(2) 0.6742(2) 0.0211(9) Uani 1 1 d . .
C43 C 0.4034(4) 0.0712(2) 0.8924(2) 0.0205(9) Uani 1 1 d . .
C44 C 0.4792(5) 0.0194(2) 0.8602(2) 0.0324(11) Uani 1 1 d . .
H44 H 0.527758 0.041182 0.817467 0.039 Uiso 1 1 calc R .
C45 C 0.4848(5) -0.0636(3) 0.8898(3) 0.0335(12) Uani 1 1 d . .
H45 H 0.536038 -0.096692 0.866456 0.040 Uiso 1 1 calc R .
C46 C 0.4149(4) -0.0981(2) 0.9537(2) 0.0229(9) Uani 1 1 d . .
C47 C 0.3407(5) -0.0463(3) 0.9875(2) 0.0308(11) Uani 1 1 d . .
H47 H 0.294532 -0.067977 1.031279 0.037 Uiso 1 1 calc R .
C48 C 0.3347(5) 0.0358(2) 0.9575(2) 0.0288(10) Uani 1 1 d . .
H48 H 0.283672 0.068822 0.980938 0.035 Uiso 1 1 calc R .
C49 C 0.4142(4) -0.1864(2) 0.9847(2) 0.0227(9) Uani 1 1 d . .
C50 C 0.3493(5) -0.2324(3) 1.0449(3) 0.0369(12) Uani 1 1 d . .
H50 H 0.293366 -0.213660 1.077690 0.044 Uiso 1 1 calc R .
C51 C 0.3845(4) -0.3125(3) 1.0468(3) 0.0308(10) Uani 1 1 d . .
H51 H 0.354604 -0.356970 1.082377 0.037 Uiso 1 1 calc R .
C52 C 0.1813(4) 0.5953(2) 0.1968(2) 0.0178(8) Uani 1 1 d . .
H52 H 0.213601 0.543024 0.198112 0.021 Uiso 1 1 calc R .
C53 C 0.0997(4) 0.6340(2) 0.1448(2) 0.0169(8) Uani 1 1 d . .
C54 C 0.0517(4) 0.7133(2) 0.1417(2) 0.0180(8) Uani 1 1 d . .
C55 C 0.0926(4) 0.7547(2) 0.1886(2) 0.0216(9) Uani 1 1 d . .
C56 C 0.1711(4) 0.7140(2) 0.2425(2) 0.0240(9) Uani 1 1 d . .
H56 H 0.194484 0.740438 0.275618 0.029 Uiso 1 1 calc R .
C57 C 0.2147(4) 0.6343(2) 0.2469(2) 0.0206(8) Uani 1 1 d . .
C58 C 0.3024(4) 0.5928(2) 0.3030(2) 0.0239(9) Uani 1 1 d . .
C59 C 0.0695(4) 0.5923(2) 0.0883(2) 0.0152(8) Uani 1 1 d . .
C60 C 0.0631(4) 0.8437(2) 0.1759(2) 0.0239(9) Uani 1 1 d . .
C61 C -0.0509(5) 0.8789(3) 0.1567(3) 0.0453(14) Uani 1 1 d . .
H61 H -0.114359 0.845917 0.156664 0.054 Uiso 1 1 calc R .
C62 C -0.0730(5) 0.9627(3) 0.1372(4) 0.0495(15) Uani 1 1 d . .
H62 H -0.151577 0.985164 0.126628 0.059 Uiso 1 1 calc R .
C63 C 0.0226(5) 1.0133(3) 0.1336(3) 0.0315(11) Uani 1 1 d . .
C64 C 0.1345(5) 0.9779(3) 0.1564(3) 0.0337(11) Uani 1 1 d . .
H64 H 0.197352 1.010837 0.157495 0.040 Uiso 1 1 calc R .
C65 C 0.1556(5) 0.8943(3) 0.1779(3) 0.0323(11) Uani 1 1 d . .
H65 H 0.231788 0.871854 0.193657 0.039 Uiso 1 1 calc R .
C66 C 0.0016(5) 1.1020(3) 0.1034(3) 0.0333(11) Uani 1 1 d . .
C67 C -0.1101(5) 1.1481(3) 0.0946(3) 0.0476(14) Uani 1 1 d . .
H67 H -0.188838 1.130203 0.109202 0.057 Uiso 1 1 calc R .
C68 C -0.0779(6) 1.2257(3) 0.0594(3) 0.0487(15) Uani 1 1 d . .
H68 H -0.131220 1.271374 0.045836 0.058 Uiso 1 1 calc R .
O19 O 0.2874(4) 0.2118(2) 0.13785(17) 0.0532(10) Uani 1 1 d . .
H19A H 0.247553 0.182036 0.120009 0.080 Uiso 1 1 d G .
H19B H 0.249609 0.258286 0.126252 0.080 Uiso 1 1 d G .
O20 O 0.5292(3) 0.5087(2) 0.84442(17) 0.0423(9) Uani 1 1 d G .
H20A H 0.452985 0.500157 0.851704 0.063 Uiso 1 1 d G .
H20B H 0.559003 0.494078 0.806559 0.063 Uiso 1 1 d G .
O21 O 0.1741(9) 0.3894(8) 0.3148(8) 0.358(9) Uani 1 1 d D U

loop_
_atom_site_aniso_label
_atom_site_aniso_U_11
_atom_site_aniso_U_22
_atom_site_aniso_U_33
_atom_site_aniso_U_23
_atom_site_aniso_U_13
_atom_site_aniso_U_12
Eu1 0.01508(10) 0.01048(9) 0.01017(8) -0.00370(7) -0.00067(7) 0.00161(7)
Eu2 0.01774(11) 0.01292(9) 0.01072(9) -0.00237(7) -0.00223(7) 0.00141(7)
Eu3 0.01673(11) 0.01325(9) 0.01061(9) -0.00166(7) -0.00026(7) 0.00389(7)
O25 0.0197(17) 0.0407(18) 0.0416(19) -0.0216(16) -0.0124(14) 0.0085(14)
O14 0.065(3) 0.0362(19) 0.047(2) -0.0226(17) -0.0179(19) 0.0046(18)
O24 0.042(2) 0.0304(17) 0.0390(19) -0.0070(15) 0.0012(16) -0.0168(15)
O1 0.021(2) 0.054(2) 0.048(2) 0.0132(19) -0.0025(16) -0.0001(16)
O13 0.0157(15) 0.0168(13) 0.0146(12) -0.0043(11) -0.0036(11) 0.0027(10)
O2 0.0186(17) 0.0297(16) 0.0389(18) -0.0075(14) 0.0013(14) -0.0027(13)
O3 0.0233(18) 0.0230(16) 0.047(2) 0.0016(15) -0.0097(15) -0.0014(13)
O4 0.0163(16) 0.0231(14) 0.0227(14) -0.0038(12) -0.0007(12) -0.0049(11)
O5 0.037(2) 0.0310(18) 0.0387(19) -0.0106(15) 0.0107(15) 0.0103(15)
O6 0.041(2) 0.046(2) 0.0173(15) -0.0120(14) 0.0126(14) -0.0064(16)
O7 0.0266(17) 0.0199(14) 0.0172(14) 0.0000(12) 0.0094(12) 0.0050(12)
O8 0.0295(17) 0.0171(14) 0.0152(13) 0.0008(11) -0.0026(12) 0.0015(12)
O11 0.039(2) 0.0222(15) 0.0185(14) -0.0056(12) 0.0108(13) -0.0007(13)
O12 0.042(2) 0.0165(14) 0.0195(14) 0.0007(12) -0.0022(13) -0.0047(13)
O9 0.0249(16) 0.0166(13) 0.0149(13) -0.0054(11) 0.0011(11) 0.0054(11)
O10 0.0388(19) 0.0132(13) 0.0230(15) -0.0060(12) 0.0101(13) -0.0009(12)
O16 0.044(2) 0.049(2) 0.0187(15) -0.0096(15) -0.0091(14) -0.0102(16)
O15 0.043(2) 0.0295(17) 0.0342(18) -0.0081(15) -0.0226(16) 0.0106(15)
O17 0.0228(17) 0.0273(15) 0.0265(15) -0.0183(13) -0.0039(12) 0.0047(12)
O18 0.0261(17) 0.0170(14) 0.0276(15) -0.0100(12) -0.0131(13) 0.0016(12)
N1 0.088(5) 0.026(2) 0.092(4) 0.017(3) -0.038(4) -0.012(3)
N2 0.109(6) 0.029(3) 0.094(5) 0.007(3) -0.044(4) -0.006(3)
N3 0.041(2) 0.0151(17) 0.030(2) -0.0029(15) -0.0101(17) 0.0076(16)
N4 0.041(3) 0.0188(18) 0.029(2) -0.0050(16) -0.0101(17) 0.0077(16)
N5 0.043(3) 0.0179(18) 0.037(2) -0.0051(17) 0.013(2) -0.0013(17)
N6 0.039(3) 0.0122(17) 0.047(2) -0.0045(17) 0.0017(19) -0.0007(16)
N7 0.053(3) 0.021(2) 0.053(3) -0.0046(19) -0.005(2) -0.0022(19)
N8 0.067(4) 0.0162(19) 0.047(3) -0.0016(18) -0.008(2) -0.008(2)
C1 0.018(2) 0.029(2) 0.036(2) -0.005(2) -0.0039(19) -0.0026(18)
C2 0.021(2) 0.030(2) 0.029(2) -0.0101(19) 0.0004(18) -0.0038(18)
C3 0.022(2) 0.030(2) 0.034(2) -0.009(2) 0.0044(19) -0.0101(18)
C4 0.028(3) 0.025(2) 0.029(2) -0.0048(19) -0.0002(19) -0.0036(18)
C5 0.019(2) 0.026(2) 0.032(2) -0.0053(19) -0.0004(18) -0.0035(17)
C6 0.021(2) 0.026(2) 0.028(2) -0.0053(18) 0.0015(18) -0.0063(17)
C7 0.018(2) 0.020(2) 0.027(2) -0.0050(18) -0.0018(17) -0.0052(16)
C8 0.018(2) 0.032(2) 0.031(2) -0.009(2) 0.0004(18) 0.0005(18)
C9 0.034(3) 0.028(2) 0.034(2) -0.006(2) -0.003(2) -0.004(2)
C10 0.030(3) 0.039(3) 0.098(5) 0.021(3) -0.005(3) -0.007(2)
C11 0.044(4) 0.035(3) 0.103(6) 0.020(3) 0.001(4) -0.008(3)
C12 0.042(3) 0.022(2) 0.038(3) 0.002(2) -0.007(2) -0.001(2)
C13 0.035(3) 0.037(3) 0.061(4) -0.005(3) -0.011(3) 0.001(2)
C14 0.037(3) 0.021(2) 0.055(3) 0.005(2) -0.011(2) -0.006(2)
C15 0.055(4) 0.033(3) 0.039(3) -0.006(2) -0.009(3) -0.005(2)
C16 0.051(4) 0.042(3) 0.060(4) -0.008(3) -0.003(3) 0.011(3)
C17 0.080(5) 0.038(3) 0.045(3) -0.011(3) -0.016(3) 0.007(3)
C18 0.023(2) 0.0151(18) 0.0153(18) -0.0013(15) 0.0025(16) 0.0040(15)
C19 0.020(2) 0.0193(19) 0.0136(18) -0.0020(16) 0.0017(15) 0.0021(15)
C20 0.028(2) 0.020(2) 0.0171(19) -0.0025(16) 0.0047(17) 0.0065(17)
C21 0.030(3) 0.019(2) 0.0158(19) -0.0004(16) 0.0025(17) 0.0039(17)
C22 0.038(3) 0.023(2) 0.0153(19) -0.0002(17) 0.0057(18) 0.0030(19)
C23 0.024(2) 0.0192(19) 0.0172(19) -0.0058(16) 0.0065(16) -0.0002(16)
C24 0.021(2) 0.031(2) 0.021(2) -0.0142(18) 0.0078(17) -0.0029(18)
C25 0.023(2) 0.0116(17) 0.0113(17) 0.0000(14) 0.0008(15) 0.0000(15)
C26 0.043(3) 0.016(2) 0.019(2) -0.0005(17) 0.0014(19) 0.0078(18)
C27 0.098(5) 0.029(3) 0.026(3) -0.011(2) -0.011(3) 0.028(3)
C28 0.111(6) 0.036(3) 0.025(3) -0.012(2) -0.025(3) 0.030(3)
C29 0.055(3) 0.019(2) 0.027(2) -0.0066(19) -0.012(2) 0.011(2)
C30 0.063(4) 0.022(2) 0.027(2) -0.010(2) -0.008(2) 0.013(2)
C31 0.051(3) 0.027(2) 0.017(2) -0.0047(18) -0.003(2) 0.011(2)
C32 0.056(3) 0.019(2) 0.026(2) -0.0062(19) -0.013(2) 0.011(2)
C33 0.093(5) 0.035(3) 0.056(4) -0.024(3) -0.046(4) 0.022(3)
C34 0.077(4) 0.032(3) 0.042(3) -0.017(2) -0.032(3) 0.021(3)
C35 0.032(3) 0.0131(18) 0.0183(19) -0.0059(16) 0.0038(17) -0.0019(16)
C36 0.029(2) 0.0156(18) 0.0157(18) -0.0040(16) 0.0051(16) -0.0027(16)
C37 0.034(3) 0.0158(18) 0.0167(19) -0.0078(16) 0.0073(17) -0.0016(17)
C38 0.030(2) 0.0117(18) 0.0170(19) -0.0035(15) 0.0057(17) -0.0028(16)
C39 0.024(2) 0.0178(19) 0.0138(18) -0.0035(15) 0.0041(16) -0.0012(16)
C40 0.024(2) 0.0137(18) 0.0158(18) -0.0054(15) 0.0038(16) 0.0011(15)
C41 0.017(2) 0.0137(17) 0.0170(18) -0.0064(15) -0.0007(15) -0.0005(14)
C42 0.031(3) 0.0176(19) 0.0136(18) -0.0031(16) 0.0020(17) -0.0063(17)
C43 0.030(2) 0.0139(18) 0.0174(19) -0.0041(16) 0.0012(17) 0.0003(16)
C44 0.046(3) 0.017(2) 0.026(2) -0.0002(18) 0.019(2) -0.0003(19)
C45 0.049(3) 0.017(2) 0.030(2) -0.0056(19) 0.015(2) 0.003(2)
C46 0.030(3) 0.0147(19) 0.023(2) -0.0026(16) -0.0011(18) -0.0007(17)
C47 0.042(3) 0.020(2) 0.024(2) -0.0016(18) 0.015(2) -0.0001(19)
C48 0.042(3) 0.019(2) 0.023(2) -0.0053(18) 0.0092(19) 0.0043(19)
C49 0.026(2) 0.0154(19) 0.027(2) -0.0063(17) -0.0014(18) 0.0010(16)
C50 0.041(3) 0.022(2) 0.041(3) -0.005(2) 0.018(2) -0.001(2)
C51 0.031(3) 0.019(2) 0.036(3) 0.0026(19) -0.001(2) -0.0047(18)
C52 0.021(2) 0.0151(18) 0.0182(19) -0.0051(15) -0.0034(16) 0.0012(15)
C53 0.020(2) 0.0164(18) 0.0151(18) -0.0058(15) -0.0041(15) -0.0002(15)
C54 0.020(2) 0.0169(19) 0.0183(19) -0.0055(16) -0.0041(16) 0.0010(15)
C55 0.026(2) 0.0183(19) 0.022(2) -0.0080(17) -0.0011(17) 0.0018(16)
C56 0.035(3) 0.023(2) 0.0165(19) -0.0086(17) -0.0066(18) -0.0024(18)
C57 0.028(2) 0.0196(19) 0.0148(18) -0.0041(16) -0.0070(16) 0.0003(16)
C58 0.029(3) 0.023(2) 0.021(2) -0.0026(17) -0.0104(18) -0.0047(18)
C59 0.020(2) 0.0144(18) 0.0124(17) -0.0049(15) -0.0042(15) -0.0018(15)
C60 0.032(3) 0.0158(19) 0.026(2) -0.0073(17) -0.0058(18) -0.0007(17)
C61 0.037(3) 0.019(2) 0.082(4) -0.012(3) -0.018(3) -0.003(2)
C62 0.035(3) 0.022(2) 0.093(5) -0.013(3) -0.020(3) 0.003(2)
C63 0.039(3) 0.018(2) 0.039(3) -0.007(2) -0.006(2) -0.0037(19)
C64 0.031(3) 0.025(2) 0.049(3) -0.014(2) -0.009(2) -0.0077(19)
C65 0.033(3) 0.023(2) 0.044(3) -0.010(2) -0.014(2) 0.0035(19)
C66 0.044(3) 0.019(2) 0.037(3) -0.006(2) -0.008(2) -0.006(2)
C67 0.042(3) 0.025(3) 0.072(4) -0.004(3) -0.014(3) 0.003(2)
C68 0.069(5) 0.020(2) 0.054(3) -0.003(2) -0.015(3) 0.007(2)
O19 0.039(2) 0.060(3) 0.055(2) -0.009(2) -0.0034(19) 0.0065(19)
O20 0.036(2) 0.049(2) 0.048(2) -0.0252(18) 0.0042(17) -0.0101(17)
O21 0.443(15) 0.351(13) 0.295(13) 0.027(10) -0.203(11) -0.292(12)

loop_
_atom_type_symbol
_atom_type_description
_atom_type_scat_dispersion_real
_atom_type_scat_dispersion_imag
_atom_type_scat_source
C C 0.0033 0.0016 'International Tables Vol C Tables 4.2.6.8 and 6.1.1.4'
H H 0.0000 0.0000 'International Tables Vol C Tables 4.2.6.8 and 6.1.1.4'
Eu Eu -0.1578 3.6682 'International Tables Vol C Tables 4.2.6.8 and 6.1.1.4'
N N 0.0061 0.0033 'International Tables Vol C Tables 4.2.6.8 and 6.1.1.4'
O O 0.0106 0.0060 'International Tables Vol C Tables 4.2.6.8 and 6.1.1.4'

loop_
_geom_angle_atom_site_label_1
_geom_angle_atom_site_label_2
_geom_angle_atom_site_label_3
_geom_angle
_geom_angle_site_symmetry_1
_geom_angle_site_symmetry_3
O25 Eu1 Eu1 144.40(7) . 2_765
O25 Eu1 O24 73.59(12) . .
O25 Eu1 O8 117.57(10) . 2_765
O25 Eu1 O9 73.92(10) . 2_666
O25 Eu1 O18 140.68(10) . 1_655
O25 Eu1 C25 96.54(11) . 2_765
O25 Eu1 C41 80.84(11) . 2_666
O24 Eu1 Eu1 108.18(9) . 2_765
O24 Eu1 O8 132.25(10) . 2_765
O24 Eu1 C25 142.48(10) . 2_765
O24 Eu1 C41 97.52(11) . 2_666
O7 Eu1 Eu1 82.93(7) 2_765 2_765
O7 Eu1 O25 78.21(11) 2_765 .
O7 Eu1 O24 144.38(11) 2_765 .
O7 Eu1 O8 48.04(9) 2_765 2_765
O7 Eu1 O9 72.21(9) 2_765 2_666
O7 Eu1 O18 83.31(10) 2_765 1_655
O7 Eu1 C25 23.63(10) 2_765 2_765
O7 Eu1 C41 99.03(10) 2_765 2_666
O8 Eu1 Eu1 35.09(5) 2_765 2_765
O8 Eu1 Eu1 44.96(7) . 2_765
O8 Eu1 O25 145.51(11) . .
O8 Eu1 O24 73.03(11) . .
O8 Eu1 O7 127.66(10) . 2_765
O8 Eu1 O8 80.05(9) . 2_765
O8 Eu1 O9 131.23(9) . 2_666
O8 Eu1 O10 93.45(10) . 2_666
O8 Eu1 O17 87.03(10) . 2_665
O8 Eu1 O18 71.50(10) . 1_655
O8 Eu1 C25 24.58(9) 2_765 2_765
O8 Eu1 C25 104.62(10) . 2_765
O8 Eu1 C41 111.95(10) . 2_666
O9 Eu1 Eu1 127.95(7) 2_666 2_765
O9 Eu1 O24 118.75(11) 2_666 .
O9 Eu1 O8 108.72(8) 2_666 2_765
O9 Eu1 O18 67.45(9) 2_666 1_655
O9 Eu1 C25 91.48(9) 2_666 2_765
O9 Eu1 C41 26.88(10) 2_666 2_666
O10 Eu1 Eu1 130.22(8) 2_666 2_765
O10 Eu1 O25 84.98(11) 2_666 .
O10 Eu1 O24 73.06(10) 2_666 .
O10 Eu1 O7 125.83(9) 2_666 2_765
O10 Eu1 O8 148.34(9) 2_666 2_765
O10 Eu1 O9 53.65(9) 2_666 2_666
O10 Eu1 O18 78.21(10) 2_666 1_655
O10 Eu1 C25 143.38(9) 2_666 2_765
O10 Eu1 C41 27.02(10) 2_666 2_666
O17 Eu1 Eu1 70.85(7) 2_665 2_765
O17 Eu1 O25 75.84(10) 2_665 .
O17 Eu1 O24 74.31(11) 2_665 .
O17 Eu1 O7 78.07(10) 2_665 2_765
O17 Eu1 O8 65.47(9) 2_665 2_765
O17 Eu1 O9 141.04(9) 2_665 2_666
O17 Eu1 O10 145.67(10) 2_665 2_666
O17 Eu1 O18 133.45(10) 2_665 1_655
O17 Eu1 C25 68.17(10) 2_665 2_765
O17 Eu1 C41 156.61(11) 2_665 2_666
O18 Eu1 Eu1 64.73(7) 1_655 2_765
O18 Eu1 O24 132.23(10) 1_655 .
O18 Eu1 O8 70.31(9) 1_655 2_765
O18 Eu1 C25 77.82(10) 1_655 2_765
O18 Eu1 C41 68.13(11) 1_655 2_666
C25 Eu1 Eu1 59.66(8) 2_765 2_765
C41 Eu1 Eu1 132.24(8) 2_666 2_765
C41 Eu1 O8 129.27(10) 2_666 2_765
C41 Eu1 C25 116.93(10) 2_666 2_765
O14 Eu2 O13 137.48(11) . 2_666
O14 Eu2 O4 70.98(11) . .
O14 Eu2 O6 66.25(11) . .
O14 Eu2 O16 107.77(11) . .
O14 Eu2 C7 68.23(12) . .
O14 Eu2 C58 86.69(12) . .
O13 Eu2 O14 127.11(10) . .
O13 Eu2 O13 67.36(10) . 2_666
O13 Eu2 O3 108.91(10) . .
O13 Eu2 O4 81.32(9) 2_666 .
O13 Eu2 O4 69.82(9) . .
O13 Eu2 O5 86.99(11) . .
O13 Eu2 O6 63.64(8) . .
O13 Eu2 O6 124.68(8) 2_666 .
O13 Eu2 O16 61.98(8) 2_666 .
O13 Eu2 O16 123.09(8) . .
O13 Eu2 O15 163.24(10) . .
O13 Eu2 C7 89.68(11) . .
O13 Eu2 C7 72.65(10) 2_666 .
O13 Eu2 C58 146.01(10) . .
O13 Eu2 C58 85.51(10) 2_666 .
O3 Eu2 O14 70.29(12) . .
O3 Eu2 O13 67.24(10) . 2_666
O3 Eu2 O4 51.79(10) . .
O3 Eu2 O5 138.39(11) . .
O3 Eu2 O6 106.36(10) . .
O3 Eu2 O16 73.77(10) . .
O3 Eu2 C7 25.56(11) . .
O3 Eu2 C58 76.46(11) . .
O4 Eu2 O6 59.15(9) . .
O4 Eu2 O16 123.25(9) . .
O4 Eu2 C7 26.23(10) . .
O4 Eu2 C58 127.74(10) . .
O5 Eu2 O14 69.61(13) . .
O5 Eu2 O13 150.56(11) . 2_666
O5 Eu2 O4 103.89(10) . .
O5 Eu2 O6 45.93(9) . .
O5 Eu2 O16 129.67(10) . .
O5 Eu2 C7 123.43(11) . .
O5 Eu2 C58 111.63(12) . .
O6 Eu2 C58 148.88(10) . .
O12 Eu2 O14 133.46(11) 2_666 .
O12 Eu2 O13 81.72(9) 2_666 2_666
O12 Eu2 O13 85.67(10) 2_666 .
O12 Eu2 O3 135.55(11) 2_666 .
O12 Eu2 O4 154.15(9) 2_666 .
O12 Eu2 O5 82.19(11) 2_666 .
O12 Eu2 O6 117.52(10) 2_666 .
O12 Eu2 O16 63.56(10) 2_666 .
O12 Eu2 O15 77.61(11) 2_666 .
O12 Eu2 C7 153.72(11) 2_666 .
O12 Eu2 C58 69.89(11) 2_666 .
O16 Eu2 O6 173.07(8) . .
O16 Eu2 C58 24.19(10) . .
O15 Eu2 O14 67.47(11) . .
O15 Eu2 O13 108.51(10) . 2_666
O15 Eu2 O3 82.88(12) . .
O15 Eu2 O4 126.49(10) . .
O15 Eu2 O5 91.81(12) . .
O15 Eu2 O6 125.65(9) . .
O15 Eu2 O16 47.44(9) . .
O15 Eu2 C7 104.81(12) . .
O15 Eu2 C58 23.28(11) . .
C7 Eu2 O6 82.87(11) . .
C7 Eu2 O16 98.31(11) . .
C7 Eu2 C58 101.78(12) . .
O1 Eu3 Eu2 107.37(8) 1_655 .
O1 Eu3 O2 52.72(11) 1_655 1_655
O1 Eu3 O4 146.13(11) 1_655 .
O1 Eu3 O12 135.74(12) 1_655 .
O1 Eu3 N4 99.52(13) 1_655 2_756
O1 Eu3 C8 26.26(12) 1_655 1_655
O1 Eu3 C42 137.01(12) 1_655 .
O13 Eu3 Eu2 37.23(6) . .
O13 Eu3 O1 88.77(11) . 1_655
O13 Eu3 O2 135.82(10) . 1_655
O13 Eu3 O4 73.14(9) . .
O13 Eu3 O12 70.96(8) . .
O13 Eu3 O16 72.52(10) . 2_666
O13 Eu3 N4 147.84(10) . 2_756
O13 Eu3 C8 113.04(11) . 1_655
O13 Eu3 C42 94.67(10) . .
O2 Eu3 Eu2 158.45(7) 1_655 .
O2 Eu3 O12 119.41(9) 1_655 .
O2 Eu3 N4 69.26(11) 1_655 2_756
O2 Eu3 C8 26.48(11) 1_655 1_655
O2 Eu3 C42 100.42(11) 1_655 .
O4 Eu3 Eu2 42.71(6) . .
O4 Eu3 O2 150.99(10) . 1_655
O4 Eu3 O12 65.35(9) . .
O4 Eu3 N4 83.38(11) . 2_756
O4 Eu3 C8 161.34(11) . 1_655
O4 Eu3 C42 74.22(11) . .
O6 Eu3 Eu2 52.60(9) . .
O6 Eu3 O1 76.63(13) . 1_655
O6 Eu3 O13 76.08(10) . .
O6 Eu3 O2 109.28(11) . 1_655
O6 Eu3 O4 71.40(11) . .
O6 Eu3 O12 131.27(10) . .
O6 Eu3 O16 138.54(12) . 2_666
O6 Eu3 N4 75.77(12) . 2_756
O6 Eu3 C8 92.55(13) . 1_655
O6 Eu3 C42 145.61(12) . .
O11 Eu3 Eu2 115.48(8) . .
O11 Eu3 O1 134.70(12) . 1_655
O11 Eu3 O13 116.89(9) . .
O11 Eu3 O2 85.97(11) . 1_655
O11 Eu3 O4 79.10(11) . .
O11 Eu3 O6 142.62(12) . .
O11 Eu3 O12 45.94(9) . .
O11 Eu3 O16 77.10(11) . 2_666
O11 Eu3 N4 78.55(11) . 2_756
O11 Eu3 C8 111.05(12) . 1_655
O11 Eu3 C42 22.54(10) . .
O12 Eu3 Eu2 79.98(6) . .
O16 Eu3 Eu2 108.13(8) 2_666 .
O16 Eu3 O1 76.33(13) 2_666 1_655
O16 Eu3 O2 77.31(11) 2_666 1_655
O16 Eu3 O4 122.36(11) 2_666 .
O16 Eu3 O12 60.33(10) 2_666 .
O16 Eu3 N4 139.61(11) 2_666 2_756
O16 Eu3 C8 75.95(12) 2_666 1_655
O16 Eu3 C42 64.16(11) 2_666 .
N4 Eu3 Eu2 111.32(8) 2_756 .
N4 Eu3 O12 118.74(11) 2_756 .
N4 Eu3 C8 83.46(13) 2_756 1_655
N4 Eu3 C42 99.83(11) 2_756 .
C8 Eu3 Eu2 133.02(9) 1_655 .
C8 Eu3 O12 133.04(11) 1_655 .
C8 Eu3 C42 121.17(12) 1_655 .
C42 Eu3 Eu2 100.64(8) . .
C42 Eu3 O12 23.87(9) . .
C8 O1 Eu3 95.0(3) . 1_455
Eu2 O13 Eu2 112.64(10) . 2_666
Eu3 O13 Eu2 106.12(10) . .
Eu3 O13 Eu2 107.15(10) . 2_666
C8 O2 Eu3 90.6(3) . 1_455
C7 O3 Eu2 97.4(3) . .
Eu3 O4 Eu2 97.71(9) . .
C7 O4 Eu2 89.7(2) . .
C7 O4 Eu3 161.8(3) . .
C24 O5 Eu2 108.3(3) . .
Eu3 O6 Eu2 89.21(9) . .
C24 O6 Eu2 82.2(3) . .
C24 O6 Eu3 153.0(3) . .
C25 O7 Eu1 105.4(2) . 2_765
Eu1 O8 Eu1 99.95(9) . 2_765
C25 O8 Eu1 175.6(3) . .
C25 O8 Eu1 83.9(2) . 2_765
C42 O11 Eu3 112.0(2) . .
Eu2 O12 Eu3 91.10(9) 2_666 .
C42 O12 Eu2 148.4(3) . 2_666
C42 O12 Eu3 76.3(2) . .
C41 O9 Eu1 91.1(2) . 2_666
C41 O10 Eu1 93.2(2) . 2_666
Eu3 O16 Eu2 94.49(11) 2_666 .
C58 O16 Eu2 83.9(3) . .
C58 O16 Eu3 160.6(3) . 2_666
C58 O15 Eu2 107.3(3) . .
C59 O17 Eu1 134.0(2) . 2_665
C59 O18 Eu1 136.3(2) . 1_455
C15 N1 N2 109.8(6) . .
C17 N2 N1 106.9(5) . .
C32 N3 N4 112.2(4) . .
N3 N4 Eu3 117.2(3) . 2_756
C34 N4 Eu3 137.1(3) . 2_756
C34 N4 N3 105.2(4) . .
C49 N5 N6 112.1(4) . .
C51 N6 N5 104.7(3) . .
C66 N7 N8 103.4(4) . .
C68 N8 N7 113.5(4) . .
C2 C1 C6 119.9(4) . .
C1 C2 C8 118.8(4) . .
C3 C2 C1 119.4(4) . .
C3 C2 C8 121.7(4) . .
C2 C3 C4 122.4(4) . .
C3 C4 C9 123.0(4) . .
C5 C4 C3 117.3(4) . .
C5 C4 C9 119.7(4) . .
C6 C5 C4 119.9(4) . .
C1 C6 C7 118.4(4) . .
C5 C6 C1 121.0(4) . .
C5 C6 C7 120.6(4) . .
O3 C7 Eu2 57.0(2) . .
O3 C7 O4 121.1(4) . .
O3 C7 C6 117.6(4) . .
O4 C7 Eu2 64.1(2) . .
O4 C7 C6 121.3(4) . .
C6 C7 Eu2 174.7(3) . .
O1 C8 Eu3 58.7(2) . 1_455
O1 C8 O2 121.5(4) . .
O1 C8 C2 119.1(4) . .
O2 C8 Eu3 62.9(2) . 1_455
O2 C8 C2 119.3(4) . .
C2 C8 Eu3 176.7(3) . 1_455
C10 C9 C4 120.3(5) . .
C14 C9 C4 122.9(4) . .
C14 C9 C10 116.6(5) . .
C11 C10 C9 121.3(6) . .
C10 C11 C12 121.9(5) . .
C11 C12 C13 117.5(5) . .
C11 C12 C15 122.0(5) . .
C13 C12 C15 120.5(5) . .
C12 C13 C14 120.7(5) . .
C9 C14 C13 122.0(5) . .
N1 C15 C12 122.5(5) . .
N1 C15 C16 106.9(5) . .
C16 C15 C12 130.5(5) . .
C15 C16 C17 105.9(6) . .
N2 C17 C16 110.4(6) . .
C23 C18 C19 119.2(4) . .
C18 C19 C25 122.5(3) . .
C20 C19 C18 119.3(3) . .
C20 C19 C25 118.0(3) . .
C19 C20 C21 122.3(4) . .
C20 C21 C22 117.1(4) . .
C20 C21 C26 119.3(4) . .
C22 C21 C26 123.5(4) . .
C23 C22 C21 121.6(4) . .
C18 C23 C24 120.6(4) . .
C22 C23 C18 120.5(4) . .
C22 C23 C24 118.9(4) . .
O5 C24 Eu2 49.2(2) . .
O5 C24 O6 122.4(4) . .
O5 C24 C23 120.5(4) . .
O6 C24 Eu2 74.1(2) . .
O6 C24 C23 117.1(4) . .
C23 C24 Eu2 165.7(3) . .
O7 C25 Eu1 50.92(18) . 2_765
O7 C25 O8 121.8(3) . .
O7 C25 C19 118.0(3) . .
O8 C25 Eu1 71.5(2) . 2_765
O8 C25 C19 120.2(3) . .
C19 C25 Eu1 165.7(3) . 2_765
C27 C26 C21 121.5(4) . .
C27 C26 C31 117.1(4) . .
C31 C26 C21 121.4(4) . .
C26 C27 C28 121.5(4) . .
C29 C28 C27 121.3(5) . .
C28 C29 C30 117.6(4) . .
C28 C29 C32 121.0(4) . .
C30 C29 C32 121.4(4) . .
C31 C30 C29 121.3(4) . .
C30 C31 C26 121.1(4) . .
N3 C32 C29 121.3(4) . .
N3 C32 C33 106.2(4) . .
C33 C32 C29 132.5(4) . .
C32 C33 C34 105.1(4) . .
N4 C34 C33 111.2(5) . .
C40 C35 C36 119.1(4) . .
C35 C36 C37 119.9(3) . .
C35 C36 C42 121.0(3) . .
C37 C36 C42 119.0(3) . .
C36 C37 C38 121.7(3) . .
C37 C38 C39 117.5(3) . .
C37 C38 C43 121.0(3) . .
C39 C38 C43 121.5(3) . .
C40 C39 C38 120.6(3) . .
C35 C40 C41 119.9(3) . .
C39 C40 C35 121.2(3) . .
C39 C40 C41 118.8(3) . .
O9 C41 Eu1 61.98(18) . 2_666
O9 C41 O10 120.9(3) . .
O9 C41 C40 120.0(3) . .
O10 C41 Eu1 59.83(18) . 2_666
O10 C41 C40 119.1(3) . .
C40 C41 Eu1 169.7(3) . 2_666
O11 C42 Eu3 45.45(19) . .
O11 C42 O12 123.4(4) . .
O11 C42 C36 116.6(3) . .
O12 C42 Eu3 79.8(2) . .
O12 C42 C36 120.0(3) . .
C36 C42 Eu3 155.5(3) . .
C44 C43 C38 121.9(4) . .
C44 C43 C48 116.9(4) . .
C48 C43 C38 121.2(3) . .
C45 C44 C43 121.9(4) . .
C44 C45 C46 120.7(4) . .
C45 C46 C47 117.9(4) . .
C45 C46 C49 122.0(4) . .
C47 C46 C49 120.1(4) . .
C48 C47 C46 121.1(4) . .
C47 C48 C43 121.5(4) . .
N5 C49 C46 122.8(4) . .
N5 C49 C50 105.9(4) . .
C50 C49 C46 131.2(4) . .
C49 C50 C51 105.7(4) . .
N6 C51 C50 111.5(4) . .
C57 C52 C53 120.2(3) . .
C52 C53 C54 120.3(3) . .
C52 C53 C59 119.5(3) . .
C54 C53 C59 120.1(3) . .
C55 C54 C53 119.3(4) . .
C54 C55 C60 119.9(4) . .
C56 C55 C54 119.6(4) . .
C56 C55 C60 120.3(4) . .
C57 C56 C55 120.5(4) . .
C52 C57 C56 119.8(4) . .
C52 C57 C58 120.3(3) . .
C56 C57 C58 119.8(3) . .
O16 C58 Eu2 71.9(2) . .
O16 C58 O15 121.2(4) . .
O16 C58 C57 119.7(4) . .
O15 C58 Eu2 49.4(2) . .
O15 C58 C57 119.1(4) . .
C57 C58 Eu2 168.0(3) . .
O17 C59 C53 114.6(3) . .
O18 C59 O17 125.8(3) . .
O18 C59 C53 119.6(3) . .
C61 C60 C55 122.1(4) . .
C61 C60 C65 118.3(4) . .
C65 C60 C55 119.4(4) . .
C60 C61 C62 121.3(5) . .
C61 C62 C63 120.1(5) . .
C62 C63 C66 119.3(5) . .
C64 C63 C62 118.2(4) . .
C64 C63 C66 122.5(4) . .
C63 C64 C65 121.6(4) . .
C64 C65 C60 120.2(4) . .
N7 C66 C63 119.9(5) . .
N7 C66 C67 111.3(4) . .
C67 C66 C63 128.6(5) . .
C68 C67 C66 104.8(5) . .
N8 C68 C67 106.9(5) . .

loop_
_geom_bond_atom_site_label_1
_geom_bond_atom_site_label_2
_geom_bond_distance
_geom_bond_site_symmetry_2
Eu1 Eu1 3.9996(12) 2_765
Eu1 O25 2.440(3) .
Eu1 O24 2.501(3) .
Eu1 O7 2.422(3) 2_765
Eu1 O8 2.869(3) 2_765
Eu1 O8 2.335(3) .
Eu1 O9 2.458(3) 2_666
Eu1 O10 2.410(3) 2_666
Eu1 O17 2.353(3) 2_665
Eu1 O18 2.474(3) 1_655
Eu1 C25 3.008(4) 2_765
Eu1 C41 2.784(4) 2_666
Eu2 O14 2.506(3) .
Eu2 O13 2.531(2) 2_666
Eu2 O13 2.387(3) .
Eu2 O3 2.441(3) .
Eu2 O4 2.594(3) .
Eu2 O5 2.473(3) .
Eu2 O6 3.011(4) .
Eu2 O12 2.379(3) 2_666
Eu2 O16 2.917(4) .
Eu2 O15 2.427(3) .
Eu2 C7 2.884(4) .
Eu2 C58 3.051(4) .
Eu3 O1 2.422(4) 1_655
Eu3 O13 2.355(3) .
Eu3 O2 2.513(3) 1_655
Eu3 O4 2.437(3) .
Eu3 O6 2.343(3) .
Eu3 O11 2.342(3) .
Eu3 O12 3.086(3) .
Eu3 O16 2.420(3) 2_666
Eu3 N4 2.606(4) 2_756
Eu3 C8 2.824(5) 1_655
Eu3 C42 3.047(4) .
O1 C8 1.254(6) .
O2 C8 1.259(5) .
O3 C7 1.255(5) .
O4 C7 1.275(5) .
O5 C24 1.250(5) .
O6 C24 1.256(5) .
O7 C25 1.251(5) .
O8 C25 1.258(5) .
O11 C42 1.260(5) .
O12 C42 1.269(5) .
O9 C41 1.259(4) .
O10 C41 1.266(4) .
O16 C58 1.257(5) .
O15 C58 1.263(5) .
O17 C59 1.272(5) .
O18 C59 1.246(5) .
N1 N2 1.372(7) .
N1 C15 1.365(7) .
N2 C17 1.311(9) .
N3 N4 1.362(5) .
N3 C32 1.345(5) .
N4 C34 1.318(6) .
N5 N6 1.357(5) .
N5 C49 1.345(5) .
N6 C51 1.315(6) .
N7 N8 1.358(6) .
N7 C66 1.342(6) .
N8 C68 1.322(8) .
C1 C2 1.382(6) .
C1 C6 1.394(6) .
C2 C3 1.370(6) .
C2 C8 1.522(6) .
C3 C4 1.412(6) .
C4 C5 1.410(6) .
C4 C9 1.477(6) .
C5 C6 1.384(6) .
C6 C7 1.498(6) .
C9 C10 1.398(7) .
C9 C14 1.381(7) .
C10 C11 1.375(8) .
C11 C12 1.379(8) .
C12 C13 1.384(7) .
C12 C15 1.459(7) .
C13 C14 1.392(7) .
C15 C16 1.373(8) .
C16 C17 1.405(8) .
C18 C19 1.408(5) .
C18 C23 1.394(5) .
C19 C20 1.389(5) .
C19 C25 1.493(5) .
C20 C21 1.396(5) .
C21 C22 1.411(6) .
C21 C26 1.487(6) .
C22 C23 1.380(6) .
C23 C24 1.520(5) .
C26 C27 1.386(6) .
C26 C31 1.395(6) .
C27 C28 1.389(7) .
C28 C29 1.377(6) .
C29 C30 1.389(6) .
C29 C32 1.473(6) .
C30 C31 1.386(6) .
C32 C33 1.386(7) .
C33 C34 1.406(7) .
C35 C36 1.391(5) .
C35 C40 1.383(5) .
C36 C37 1.392(5) .
C36 C42 1.496(5) .
C37 C38 1.396(5) .
C38 C39 1.409(5) .
C38 C43 1.487(5) .
C39 C40 1.383(5) .
C40 C41 1.494(5) .
C43 C44 1.386(5) .
C43 C48 1.396(6) .
C44 C45 1.379(6) .
C45 C46 1.384(6) .
C46 C47 1.395(6) .
C46 C49 1.468(5) .
C47 C48 1.367(6) .
C49 C50 1.371(6) .
C50 C51 1.386(6) .
C52 C53 1.389(5) .
C52 C57 1.388(5) .
C53 C54 1.404(5) .
C53 C59 1.510(5) .
C54 C55 1.400(5) .
C55 C56 1.397(6) .
C55 C60 1.490(5) .
C56 C57 1.392(5) .
C57 C58 1.495(6) .
C60 C61 1.379(7) .
C60 C65 1.395(6) .
C61 C62 1.389(6) .
C62 C63 1.396(7) .
C63 C64 1.376(7) .
C63 C66 1.480(6) .
C64 C65 1.385(6) .
C66 C67 1.399(7) .
C67 C68 1.375(7) .

loop_
_platon_squeeze_void_nr
_platon_squeeze_void_average_x
_platon_squeeze_void_average_y
_platon_squeeze_void_average_z
_platon_squeeze_void_volume
_platon_squeeze_void_count_electrons
_platon_squeeze_void_content
1 0.000 0.500 0.500 182 30 ' '
2 0.327 0.215 0.386 22 3 ' '
3 0.672 0.785 0.614 22 3 ' '
